data_7719041
loop_
_publ_author_name
'Kumar, Manish'
'Chakraborty, Sudipta'
'Nayek, Hari Pada'

_publ_section_title
;
 Organotin(IV) compounds catalyzed cyanide-free synthesis of
 &#x3b1;-iminonitriles.
;
_journal_issue 21
_journal_name_full 'Dalton transactions (Cambridge, England : 2003)'
_journal_page_first 8470
_journal_page_last 8482
_journal_paper_doi 10.1039/d5dt00492f
_journal_volume 54
_journal_year 2025
_chemical_formula_moiety 'C26 H37 N O3 Sn'
_chemical_formula_sum 'C26 H37 N O3 Sn'
_chemical_formula_weight 530.25
_chemical_name_systematic MK-175
_space_group_crystal_system monoclinic
_space_group_IT_number 4
_space_group_name_Hall 'P 2yb'
_space_group_name_H-M_alt 'P 1 21 1'
_atom_sites_solution_hydrogens geom
_atom_sites_solution_primary dual
_audit_creation_date 2024-11-10
_audit_creation_method
;
Olex2 1.2-ac3
(compiled 2016.08.26 svn.r3337 for Rigaku Oxford Diffraction, GUI svn.r5221)
;
_audit_update_record
;
2025-02-04 deposited with the CCDC.	2025-04-14 downloaded from the CCDC.
;
_cell_angle_alpha 90
_cell_angle_beta 106.287(3)
_cell_angle_gamma 90
_cell_formula_units_Z 2
_cell_length_a 9.2054(3)
_cell_length_b 10.2236(3)
_cell_length_c 14.3336(4)
_cell_measurement_reflns_used 8339
_cell_measurement_temperature 293(2)
_cell_measurement_theta_max 29.0810
_cell_measurement_theta_min 2.9460
_cell_volume 1294.83(7)
_computing_cell_refinement 'CrysAlisPro 1.171.40.69a (Rigaku OD, 2020)'
_computing_data_collection 'CrysAlisPro 1.171.40.69a (Rigaku OD, 2020)'
_computing_data_reduction 'CrysAlisPro 1.171.40.69a (Rigaku OD, 2020)'
_computing_molecular_graphics 'Olex2 (Dolomanov et al., 2009)'
_computing_publication_material 'Olex2 (Dolomanov et al., 2009)'
_computing_structure_refinement 'ShelXL (Sheldrick, 2015)'
_computing_structure_solution 'ShelXT (Sheldrick, 2015)'
_diffrn_ambient_temperature 293(2)
_diffrn_detector 'CCD plate'
_diffrn_detector_area_resol_mean 8.0303
_diffrn_detector_type EosS2
_diffrn_measured_fraction_theta_full 1.000
_diffrn_measured_fraction_theta_max 0.996
_diffrn_measurement_details
;
List of Runs (angles in degrees, time in seconds):

  # Type    Start    End  Width  t~exp~   \w     \q     \k     \f   Frames
#--------------------------------------------------------------------------
  1  \w    -53.00   3.00   1.00   25.00    --   13.76 -19.00-180.00   56
  2  \w    -15.00  29.00   1.00   25.00    --   13.76 -57.00-120.00   44
  3  \w    -12.00  77.00   1.00   25.00    --   13.76  19.00  30.00   89
  4  \w     39.00  76.00   1.00   25.00    --   13.76 178.00-150.00   37
  5  \w    -42.00   9.00   1.00   25.00    --  -15.95 -77.00 -30.00   51
  6  \w    -36.00   9.00   1.00   25.00    --  -15.95 -77.00-150.00   45
  7  \w     16.00  53.00   1.00   25.00    --  -15.95  19.00 -60.00   37
  8  \w    -86.00 -60.00   1.00   25.00    --  -15.95 178.00  90.00   26
;
_diffrn_measurement_device 'four-circle diffractometer'
_diffrn_measurement_device_type 'SuperNova, Single source at offset/far, EosS2'
_diffrn_measurement_method '\w scans'
_diffrn_orient_matrix_type 'CrysAlisPro convention (1999,Acta A55,543-557)'
_diffrn_orient_matrix_UB_11 0.0393177000
_diffrn_orient_matrix_UB_12 -0.0083549000
_diffrn_orient_matrix_UB_13 -0.0356346000
_diffrn_orient_matrix_UB_21 0.0055672000
_diffrn_orient_matrix_UB_22 -0.0681319000
_diffrn_orient_matrix_UB_23 0.0097177000
_diffrn_orient_matrix_UB_31 -0.0697754000
_diffrn_orient_matrix_UB_32 -0.0101388000
_diffrn_orient_matrix_UB_33 -0.0359556000
_diffrn_radiation_monochromator mirror
_diffrn_radiation_probe x-ray
_diffrn_radiation_type MoK\a
_diffrn_radiation_wavelength 0.71073
_diffrn_reflns_av_R_equivalents 0.0190
_diffrn_reflns_av_unetI/netI 0.0273
_diffrn_reflns_Laue_measured_fraction_full 1.000
_diffrn_reflns_Laue_measured_fraction_max 0.996
_diffrn_reflns_limit_h_max 11
_diffrn_reflns_limit_h_min -11
_diffrn_reflns_limit_k_max 13
_diffrn_reflns_limit_k_min -13
_diffrn_reflns_limit_l_max 18
_diffrn_reflns_limit_l_min -16
_diffrn_reflns_number 11479
_diffrn_reflns_point_group_measured_fraction_full 1.000
_diffrn_reflns_point_group_measured_fraction_max 0.997
_diffrn_reflns_theta_full 25.242
_diffrn_reflns_theta_max 26.999
_diffrn_reflns_theta_min 2.305
_diffrn_source 'micro-focus sealed X-ray tube'
_diffrn_source_type 'SuperNova (Mo) X-ray Source'
_exptl_absorpt_coefficient_mu 1.012
_exptl_absorpt_correction_T_max 1.00000
_exptl_absorpt_correction_T_min 0.24773
_exptl_absorpt_correction_type multi-scan
_exptl_absorpt_process_details
;
CrysAlisPro 1.171.40.69a (Rigaku Oxford Diffraction, 2020)
Empirical absorption correction using spherical harmonics,
 implemented in SCALE3 ABSPACK scaling algorithm.
;
_exptl_crystal_colour 'metallic yellowish yellow'
_exptl_crystal_colour_lustre metallic
_exptl_crystal_colour_modifier yellowish
_exptl_crystal_colour_primary yellow
_exptl_crystal_density_diffrn 1.360
_exptl_crystal_description block
_exptl_crystal_F_000 548
_exptl_crystal_size_max 0.14
_exptl_crystal_size_mid 0.12
_exptl_crystal_size_min 0.11
_refine_diff_density_max 0.885
_refine_diff_density_min -0.675
_refine_diff_density_rms 0.068
_refine_ls_abs_structure_details
;
 Refined as an inversion twin.
;
_refine_ls_abs_structure_Flack 0.08(4)
_refine_ls_extinction_method none
_refine_ls_goodness_of_fit_ref 1.087
_refine_ls_hydrogen_treatment constr
_refine_ls_matrix_type full
_refine_ls_number_parameters 285
_refine_ls_number_reflns 5556
_refine_ls_number_restraints 1
_refine_ls_restrained_S_all 1.087
_refine_ls_R_factor_all 0.0314
_refine_ls_R_factor_gt 0.0292
_refine_ls_shift/su_max 0.000
_refine_ls_shift/su_mean 0.000
_refine_ls_structure_factor_coef Fsqd
_refine_ls_weighting_details 'w=1/[\s^2^(Fo^2^)+(0.0507P)^2^+0.2773P] where P=(Fo^2^+2Fc^2^)/3'
_refine_ls_weighting_scheme calc
_refine_ls_wR_factor_gt 0.0776
_refine_ls_wR_factor_ref 0.0812
_reflns_Friedel_coverage 0.892
_reflns_Friedel_fraction_full 1.000
_reflns_Friedel_fraction_max 0.997
_reflns_number_gt 5299
_reflns_number_total 5556
_reflns_threshold_expression 'I > 2\s(I)'
_cod_data_source_file d5dt00492f2.cif
_cod_data_source_block 5
_cod_original_cell_volume 1294.82(7)
_cod_database_code 7719041
_chemical_oxdiff_formula 'C38 H56 N12 O8 Sn2 '
_shelx_space_group_comment
;
The symmetry employed for this shelxl refinement is uniquely defined
by the following loop, which should always be used as a source of
symmetry information in preference to the above space-group names.
They are only intended as comments.
;
_diffrn_oxdiff_digest_frames
;
011097756dccd7f0e9ded0d44e3b934e4000027d208
;
_reflns_odcompleteness_completeness 99.96
_reflns_odcompleteness_iscentric 1
_reflns_odcompleteness_theta 26.32
_olex2_refinement_description
;
1. Twinned data refinement
 Scales: 0.92(4) 0.08(4)
2. Fixed Uiso
 At 1.2 times of:
  All C(H) groups, All C(H,H) groups
 At 1.5 times of:
  All C(H,H,H) groups, All O(H) groups
3. Uiso/Uaniso restraints and constraints
Uanis(C23) = Uanis(C25)
4.a Secondary CH2 refined with riding coordinates:
 C14(H14A,H14B)
4.b Aromatic/amide H refined with riding coordinates:
 C2(H2), C3(H3A), C4(H4), C5(H5), C7(H7), C9(H9), C11(H11)
4.c Idealised Me refined as rotating group:
 C16(H16A,H16B,H16C), C17(H17A,H17B,H17C), C18(H18A,H18B,H18C), C20(H20A,H20B,
 H20C), C21(H21A,H21B,H21C), C22(H22A,H22B,H22C), C24(H24A,H24B,H24C), C25(H25A,
 H25B,H25C), C26(H26A,H26B,H26C)
4.d Idealised tetrahedral OH refined as rotating group:
 O3(H3)
;
_shelx_shelxl_version_number 2014/7
_olex2_submission_special_instructions 'No special instructions were received'
_oxdiff_exptl_absorpt_empirical_details
;
Empirical correction (ABSPACK) includes:
- Absorption correction using spherical harmonics
- Frame scaling
;
_oxdiff_exptl_absorpt_empirical_full_max 3.003
_oxdiff_exptl_absorpt_empirical_full_min 0.581

loop_
_space_group_symop_operation_xyz
'x, y, z'
'-x, y+1/2, -z'

loop_
_atom_site_label
_atom_site_type_symbol
_atom_site_fract_x
_atom_site_fract_y
_atom_site_fract_z
_atom_site_U_iso_or_equiv
_atom_site_adp_type
_atom_site_occupancy
_atom_site_site_symmetry_order
_atom_site_calc_flag
_atom_site_refinement_flags_posn
_atom_site_refinement_flags_adp
_atom_site_refinement_flags_occupancy
_atom_site_disorder_assembly
_atom_site_disorder_group
Sn1 Sn -0.11886(2) -0.70231(4) -0.31099(2) 0.02809(10) Uani 1 1 d . . . . .
O1 O -0.1141(7) -0.9028(5) -0.2652(4) 0.0447(13) Uani 1 1 d . . . . .
O2 O -0.1142(5) -0.4974(5) -0.2858(5) 0.0402(12) Uani 1 1 d . . . . .
O3 O -0.1943(7) -0.1172(5) -0.3919(4) 0.0655(15) Uani 1 1 d . . . . .
H3 H -0.1555 -0.0653 -0.3484 0.098 Uiso 1 1 calc GR . . . .
N1 N -0.1867(4) -0.6973(7) -0.1757(2) 0.0333(7) Uani 1 1 d . . . . .
C1 C -0.1133(6) -0.9178(5) -0.1698(4) 0.0362(11) Uani 1 1 d . . . . .
C2 C -0.0748(7) -1.0357(6) -0.1198(5) 0.0453(13) Uani 1 1 d . . . . .
H2 H -0.0458 -1.1069 -0.1508 0.054 Uiso 1 1 calc R . . . .
C3 C -0.0794(8) -1.0471(6) -0.0246(5) 0.0514(15) Uani 1 1 d . . . . .
H3A H -0.0562 -1.1268 0.0073 0.062 Uiso 1 1 calc R . . . .
C4 C -0.1180(8) -0.9413(6) 0.0239(5) 0.0555(16) Uani 1 1 d . . . . .
H4 H -0.1194 -0.9498 0.0883 0.067 Uiso 1 1 calc R . . . .
C5 C -0.1545(7) -0.8236(6) -0.0236(4) 0.0469(13) Uani 1 1 d . . . . .
H5 H -0.1795 -0.7518 0.0087 0.056 Uiso 1 1 calc R . . . .
C6 C -0.1538(6) -0.8128(5) -0.1203(4) 0.0354(11) Uani 1 1 d . . . . .
C7 C -0.2641(7) -0.6013(6) -0.1516(4) 0.0428(13) Uani 1 1 d . . . . .
H7 H -0.3047 -0.6178 -0.1003 0.051 Uiso 1 1 calc R . . . .
C8 C -0.2930(6) -0.4754(5) -0.1947(4) 0.0366(11) Uani 1 1 d . . . . .
C9 C -0.3947(6) -0.3933(6) -0.1644(5) 0.0430(12) Uani 1 1 d . . . . .
H9 H -0.4444 -0.4259 -0.1211 0.052 Uiso 1 1 calc R . . . .
C10 C -0.4226(6) -0.2665(5) -0.1969(4) 0.0388(11) Uani 1 1 d . . . . .
C11 C -0.3445(5) -0.2171(9) -0.2622(3) 0.0397(14) Uani 1 1 d . . . . .
H11 H -0.3616 -0.1318 -0.2853 0.048 Uiso 1 1 calc R . . . .
C12 C -0.2422(6) -0.2965(5) -0.2917(4) 0.0346(10) Uani 1 1 d . . . . .
C13 C -0.2151(6) -0.4271(5) -0.2604(4) 0.0312(10) Uani 1 1 d . . . . .
C14 C -0.1536(9) -0.2445(6) -0.3597(6) 0.0510(16) Uani 1 1 d . . . . .
H14A H -0.0463 -0.2464 -0.3260 0.061 Uiso 1 1 calc R . . . .
H14B H -0.1705 -0.3019 -0.4156 0.061 Uiso 1 1 calc R . . . .
C15 C -0.5339(6) -0.1824(9) -0.1618(4) 0.0501(18) Uani 1 1 d . . . . .
C16 C -0.5261(11) -0.0367(7) -0.1922(7) 0.080(3) Uani 1 1 d . . . . .
H16A H -0.4244 -0.0052 -0.1672 0.121 Uiso 1 1 calc GR . . . .
H16B H -0.5928 0.0150 -0.1664 0.121 Uiso 1 1 calc GR . . . .
H16C H -0.5564 -0.0303 -0.2619 0.121 Uiso 1 1 calc GR . . . .
C17 C -0.6949(7) -0.2246(15) -0.2063(6) 0.090(4) Uani 1 1 d . . . . .
H17A H -0.7166 -0.2242 -0.2759 0.135 Uiso 1 1 calc GR . . . .
H17B H -0.7619 -0.1652 -0.1870 0.135 Uiso 1 1 calc GR . . . .
H17C H -0.7089 -0.3112 -0.1846 0.135 Uiso 1 1 calc GR . . . .
C18 C -0.4937(8) -0.1816(12) -0.0508(5) 0.068(3) Uani 1 1 d . . . . .
H18A H -0.4987 -0.2691 -0.0276 0.102 Uiso 1 1 calc GR . . . .
H18B H -0.5640 -0.1270 -0.0304 0.102 Uiso 1 1 calc GR . . . .
H18C H -0.3930 -0.1480 -0.0247 0.102 Uiso 1 1 calc GR . . . .
C19 C 0.1164(5) -0.7022(11) -0.3116(3) 0.0422(9) Uani 1 1 d . . . . .
C20 C 0.2142(7) -0.7122(17) -0.2064(5) 0.079(2) Uani 1 1 d . . . . .
H20A H 0.1842 -0.6460 -0.1681 0.119 Uiso 1 1 calc GR . . . .
H20B H 0.3186 -0.6998 -0.2041 0.119 Uiso 1 1 calc GR . . . .
H20C H 0.2014 -0.7969 -0.1811 0.119 Uiso 1 1 calc GR . . . .
C21 C 0.1430(11) -0.8293(9) -0.3632(8) 0.062(2) Uani 1 1 d . . . . .
H21A H 0.1380 -0.9033 -0.3229 0.093 Uiso 1 1 calc GR . . . .
H21B H 0.2409 -0.8261 -0.3745 0.093 Uiso 1 1 calc GR . . . .
H21C H 0.0665 -0.8374 -0.4242 0.093 Uiso 1 1 calc GR . . . .
C22 C 0.1500(13) -0.5836(11) -0.3650(11) 0.089(4) Uani 1 1 d . . . . .
H22A H 0.0926 -0.5883 -0.4321 0.133 Uiso 1 1 calc GR . . . .
H22B H 0.2560 -0.5813 -0.3604 0.133 Uiso 1 1 calc GR . . . .
H22C H 0.1228 -0.5057 -0.3364 0.133 Uiso 1 1 calc GR . . . .
C23 C -0.3185(7) -0.7104(14) -0.4358(4) 0.0626(13) Uani 1 1 d . . . . .
C24 C -0.4471(9) -0.7613(15) -0.4001(8) 0.141(8) Uani 1 1 d . . . . .
H24A H -0.4094 -0.8252 -0.3501 0.212 Uiso 1 1 calc GR . . . .
H24B H -0.5219 -0.8008 -0.4532 0.212 Uiso 1 1 calc GR . . . .
H24C H -0.4921 -0.6902 -0.3743 0.212 Uiso 1 1 calc GR . . . .
C25 C -0.3481(9) -0.5832(8) -0.4851(6) 0.0626(13) Uani 1 1 d . . . . .
H25A H -0.3630 -0.5182 -0.4403 0.094 Uiso 1 1 calc GR . . . .
H25B H -0.4373 -0.5892 -0.5391 0.094 Uiso 1 1 calc GR . . . .
H25C H -0.2634 -0.5591 -0.5080 0.094 Uiso 1 1 calc GR . . . .
C26 C -0.2870(11) -0.8140(9) -0.5074(6) 0.073(2) Uani 1 1 d . . . . .
H26A H -0.1971 -0.7903 -0.5248 0.109 Uiso 1 1 calc GR . . . .
H26B H -0.3712 -0.8172 -0.5648 0.109 Uiso 1 1 calc GR . . . .
H26C H -0.2732 -0.8983 -0.4767 0.109 Uiso 1 1 calc GR . . . .

loop_
_atom_site_aniso_label
_atom_site_aniso_U_11
_atom_site_aniso_U_22
_atom_site_aniso_U_33
_atom_site_aniso_U_23
_atom_site_aniso_U_13
_atom_site_aniso_U_12
Sn1 0.03375(15) 0.02317(14) 0.02899(15) 0.00008(19) 0.01151(10) 0.00235(19)
O1 0.062(3) 0.022(2) 0.052(3) 0.004(2) 0.020(2) 0.005(2)
O2 0.044(3) 0.024(2) 0.062(3) 0.000(2) 0.029(2) 0.0018(17)
O3 0.105(4) 0.038(3) 0.060(3) 0.002(2) 0.034(3) -0.002(3)
N1 0.0435(17) 0.0253(17) 0.0344(17) 0.009(3) 0.0163(14) 0.002(3)
C1 0.039(3) 0.030(3) 0.038(3) 0.002(2) 0.010(2) 0.003(2)
C2 0.051(3) 0.034(3) 0.050(3) 0.006(2) 0.012(3) 0.008(2)
C3 0.062(4) 0.037(3) 0.054(4) 0.018(3) 0.014(3) 0.008(3)
C4 0.076(4) 0.049(4) 0.042(3) 0.016(3) 0.018(3) 0.003(3)
C5 0.067(4) 0.039(3) 0.039(3) 0.005(2) 0.023(3) 0.005(3)
C6 0.040(3) 0.027(3) 0.039(3) 0.006(2) 0.010(2) -0.001(2)
C7 0.062(4) 0.033(3) 0.045(3) 0.005(2) 0.033(3) 0.005(3)
C8 0.046(3) 0.030(2) 0.038(3) 0.003(2) 0.020(2) 0.004(2)
C9 0.050(3) 0.039(3) 0.050(3) 0.002(2) 0.030(3) 0.005(2)
C10 0.042(3) 0.031(3) 0.044(3) -0.006(2) 0.013(2) 0.005(2)
C11 0.039(2) 0.047(4) 0.032(2) 0.003(3) 0.0089(17) 0.004(3)
C12 0.047(3) 0.027(2) 0.032(2) 0.0000(19) 0.014(2) -0.001(2)
C13 0.040(2) 0.025(2) 0.030(2) -0.0042(18) 0.013(2) -0.0005(19)
C14 0.070(4) 0.035(3) 0.061(4) 0.008(3) 0.040(3) -0.002(3)
C15 0.042(2) 0.059(6) 0.054(3) -0.001(3) 0.021(2) 0.013(3)
C16 0.098(6) 0.047(4) 0.115(7) 0.007(4) 0.061(6) 0.033(4)
C17 0.046(3) 0.127(11) 0.099(6) -0.011(7) 0.023(3) 0.011(6)
C18 0.074(4) 0.081(8) 0.055(3) -0.012(4) 0.028(3) 0.016(5)
C19 0.039(2) 0.039(2) 0.055(3) -0.002(5) 0.0229(19) 0.000(4)
C20 0.046(3) 0.107(6) 0.074(4) -0.020(7) -0.001(3) 0.024(6)
C21 0.064(5) 0.060(6) 0.074(6) -0.010(4) 0.039(5) 0.017(4)
C22 0.072(6) 0.061(6) 0.161(12) 0.033(7) 0.077(7) 0.014(5)
C23 0.065(3) 0.059(3) 0.048(2) 0.001(3) -0.011(2) 0.007(3)
C24 0.040(4) 0.27(2) 0.101(7) -0.033(9) 0.004(4) -0.055(7)
C25 0.065(3) 0.059(3) 0.048(2) 0.001(3) -0.011(2) 0.007(3)
C26 0.088(6) 0.077(6) 0.046(4) -0.017(4) 0.007(4) 0.006(5)

loop_
_atom_type_symbol
_atom_type_description
_atom_type_scat_dispersion_real
_atom_type_scat_dispersion_imag
_atom_type_scat_source
C C 0.0033 0.0016 'International Tables Vol C Tables 4.2.6.8 and 6.1.1.4'
H H 0.0000 0.0000 'International Tables Vol C Tables 4.2.6.8 and 6.1.1.4'
N N 0.0061 0.0033 'International Tables Vol C Tables 4.2.6.8 and 6.1.1.4'
O O 0.0106 0.0060 'International Tables Vol C Tables 4.2.6.8 and 6.1.1.4'
Sn Sn -0.6537 1.4246 'International Tables Vol C Tables 4.2.6.8 and 6.1.1.4'

loop_
_geom_angle_atom_site_label_1
_geom_angle_atom_site_label_2
_geom_angle_atom_site_label_3
_geom_angle
_geom_angle_site_symmetry_1
_geom_angle_site_symmetry_3
_geom_angle_publ_flag
O1 Sn1 N1 74.9(3) . . ?
O1 Sn1 C19 93.8(3) . . ?
O1 Sn1 C23 98.9(4) . . ?
O2 Sn1 O1 153.01(17) . . ?
O2 Sn1 N1 79.9(3) . . ?
O2 Sn1 C19 91.6(3) . . ?
O2 Sn1 C23 98.6(4) . . ?
C19 Sn1 N1 122.31(16) . . ?
C19 Sn1 C23 127.7(2) . . ?
C23 Sn1 N1 110.0(2) . . ?
C1 O1 Sn1 113.8(4) . . ?
C13 O2 Sn1 127.5(4) . . ?
C14 O3 H3 109.5 . . ?
C6 N1 Sn1 114.1(4) . . ?
C7 N1 Sn1 123.9(4) . . ?
C7 N1 C6 121.7(4) . . ?
O1 C1 C2 122.5(5) . . ?
O1 C1 C6 119.6(5) . . ?
C6 C1 C2 118.0(5) . . ?
C1 C2 H2 119.8 . . ?
C3 C2 C1 120.4(5) . . ?
C3 C2 H2 119.8 . . ?
C2 C3 H3A 119.6 . . ?
C2 C3 C4 120.9(5) . . ?
C4 C3 H3A 119.6 . . ?
C3 C4 H4 120.2 . . ?
C5 C4 C3 119.7(6) . . ?
C5 C4 H4 120.2 . . ?
C4 C5 H5 120.2 . . ?
C4 C5 C6 119.5(6) . . ?
C6 C5 H5 120.2 . . ?
C1 C6 N1 113.9(5) . . ?
C5 C6 N1 124.5(5) . . ?
C5 C6 C1 121.5(5) . . ?
N1 C7 H7 116.1 . . ?
N1 C7 C8 127.8(5) . . ?
C8 C7 H7 116.1 . . ?
C7 C8 C13 122.3(5) . . ?
C9 C8 C7 117.6(5) . . ?
C9 C8 C13 119.9(5) . . ?
C8 C9 H9 118.9 . . ?
C10 C9 C8 122.1(5) . . ?
C10 C9 H9 118.9 . . ?
C9 C10 C11 118.4(6) . . ?
C9 C10 C15 119.8(6) . . ?
C11 C10 C15 121.7(6) . . ?
C10 C11 H11 120.0 . . ?
C12 C11 C10 120.1(7) . . ?
C12 C11 H11 120.0 . . ?
C11 C12 C13 122.0(5) . . ?
C11 C12 C14 121.0(5) . . ?
C13 C12 C14 117.0(5) . . ?
O2 C13 C8 121.6(5) . . ?
O2 C13 C12 120.7(5) . . ?
C12 C13 C8 117.6(4) . . ?
O3 C14 C12 113.1(6) . . ?
O3 C14 H14A 109.0 . . ?
O3 C14 H14B 109.0 . . ?
C12 C14 H14A 109.0 . . ?
C12 C14 H14B 109.0 . . ?
H14A C14 H14B 107.8 . . ?
C10 C15 C16 111.0(5) . . ?
C10 C15 C18 110.9(6) . . ?
C17 C15 C10 111.8(7) . . ?
C17 C15 C16 105.8(8) . . ?
C17 C15 C18 111.4(6) . . ?
C18 C15 C16 105.6(8) . . ?
C15 C16 H16A 109.5 . . ?
C15 C16 H16B 109.5 . . ?
C15 C16 H16C 109.5 . . ?
H16A C16 H16B 109.5 . . ?
H16A C16 H16C 109.5 . . ?
H16B C16 H16C 109.5 . . ?
C15 C17 H17A 109.5 . . ?
C15 C17 H17B 109.5 . . ?
C15 C17 H17C 109.5 . . ?
H17A C17 H17B 109.5 . . ?
H17A C17 H17C 109.5 . . ?
H17B C17 H17C 109.5 . . ?
C15 C18 H18A 109.5 . . ?
C15 C18 H18B 109.5 . . ?
C15 C18 H18C 109.5 . . ?
H18A C18 H18B 109.5 . . ?
H18A C18 H18C 109.5 . . ?
H18B C18 H18C 109.5 . . ?
C20 C19 Sn1 108.0(4) . . ?
C20 C19 C21 106.7(8) . . ?
C21 C19 Sn1 107.0(6) . . ?
C22 C19 Sn1 110.4(6) . . ?
C22 C19 C20 113.9(10) . . ?
C22 C19 C21 110.4(5) . . ?
C19 C20 H20A 109.5 . . ?
C19 C20 H20B 109.5 . . ?
C19 C20 H20C 109.5 . . ?
H20A C20 H20B 109.5 . . ?
H20A C20 H20C 109.5 . . ?
H20B C20 H20C 109.5 . . ?
C19 C21 H21A 109.5 . . ?
C19 C21 H21B 109.5 . . ?
C19 C21 H21C 109.5 . . ?
H21A C21 H21B 109.5 . . ?
H21A C21 H21C 109.5 . . ?
H21B C21 H21C 109.5 . . ?
C19 C22 H22A 109.5 . . ?
C19 C22 H22B 109.5 . . ?
C19 C22 H22C 109.5 . . ?
H22A C22 H22B 109.5 . . ?
H22A C22 H22C 109.5 . . ?
H22B C22 H22C 109.5 . . ?
C24 C23 Sn1 107.3(5) . . ?
C24 C23 C26 107.3(10) . . ?
C25 C23 Sn1 111.2(7) . . ?
C25 C23 C24 114.3(9) . . ?
C25 C23 C26 109.2(6) . . ?
C26 C23 Sn1 107.3(5) . . ?
C23 C24 H24A 109.5 . . ?
C23 C24 H24B 109.5 . . ?
C23 C24 H24C 109.5 . . ?
H24A C24 H24B 109.5 . . ?
H24A C24 H24C 109.5 . . ?
H24B C24 H24C 109.5 . . ?
C23 C25 H25A 109.5 . . ?
C23 C25 H25B 109.5 . . ?
C23 C25 H25C 109.5 . . ?
H25A C25 H25B 109.5 . . ?
H25A C25 H25C 109.5 . . ?
H25B C25 H25C 109.5 . . ?
C23 C26 H26A 109.5 . . ?
C23 C26 H26B 109.5 . . ?
C23 C26 H26C 109.5 . . ?
H26A C26 H26B 109.5 . . ?
H26A C26 H26C 109.5 . . ?
H26B C26 H26C 109.5 . . ?

loop_
_geom_bond_atom_site_label_1
_geom_bond_atom_site_label_2
_geom_bond_distance
_geom_bond_site_symmetry_2
_geom_bond_publ_flag
Sn1 O1 2.149(5) . ?
Sn1 O2 2.124(5) . ?
Sn1 N1 2.199(3) . ?
Sn1 C19 2.168(4) . ?
Sn1 C23 2.177(5) . ?
O1 C1 1.374(8) . ?
O2 C13 1.305(7) . ?
O3 H3 0.8200 . ?
O3 C14 1.395(8) . ?
N1 C6 1.408(8) . ?
N1 C7 1.314(8) . ?
C1 C2 1.396(7) . ?
C1 C6 1.393(7) . ?
C2 H2 0.9300 . ?
C2 C3 1.382(9) . ?
C3 H3A 0.9300 . ?
C3 C4 1.385(9) . ?
C4 H4 0.9300 . ?
C4 C5 1.377(8) . ?
C5 H5 0.9300 . ?
C5 C6 1.393(8) . ?
C7 H7 0.9300 . ?
C7 C8 1.420(7) . ?
C8 C9 1.414(7) . ?
C8 C13 1.422(7) . ?
C9 H9 0.9300 . ?
C9 C10 1.377(8) . ?
C10 C11 1.424(8) . ?
C10 C15 1.526(8) . ?
C11 H11 0.9300 . ?
C11 C12 1.395(8) . ?
C12 C13 1.409(7) . ?
C12 C14 1.532(8) . ?
C14 H14A 0.9700 . ?
C14 H14B 0.9700 . ?
C15 C16 1.559(11) . ?
C15 C17 1.503(10) . ?
C15 C18 1.529(9) . ?
C16 H16A 0.9600 . ?
C16 H16B 0.9600 . ?
C16 H16C 0.9600 . ?
C17 H17A 0.9600 . ?
C17 H17B 0.9600 . ?
C17 H17C 0.9600 . ?
C18 H18A 0.9600 . ?
C18 H18B 0.9600 . ?
C18 H18C 0.9600 . ?
C19 C20 1.527(8) . ?
C19 C21 1.549(13) . ?
C19 C22 1.512(14) . ?
C20 H20A 0.9600 . ?
C20 H20B 0.9600 . ?
C20 H20C 0.9600 . ?
C21 H21A 0.9600 . ?
C21 H21B 0.9600 . ?
C21 H21C 0.9600 . ?
C22 H22A 0.9600 . ?
C22 H22B 0.9600 . ?
C22 H22C 0.9600 . ?
C23 C24 1.508(13) . ?
C23 C25 1.469(15) . ?
C23 C26 1.557(13) . ?
C24 H24A 0.9600 . ?
C24 H24B 0.9600 . ?
C24 H24C 0.9600 . ?
C25 H25A 0.9600 . ?
C25 H25B 0.9600 . ?
C25 H25C 0.9600 . ?
C26 H26A 0.9600 . ?
C26 H26B 0.9600 . ?
C26 H26C 0.9600 . ?

loop_
_geom_torsion_atom_site_label_1
_geom_torsion_atom_site_label_2
_geom_torsion_atom_site_label_3
_geom_torsion_atom_site_label_4
_geom_torsion
_geom_torsion_site_symmetry_1
_geom_torsion_site_symmetry_2
_geom_torsion_site_symmetry_3
_geom_torsion_site_symmetry_4
_geom_torsion_publ_flag
Sn1 O1 C1 C2 -164.5(4) . . . . ?
Sn1 O1 C1 C6 16.2(7) . . . . ?
Sn1 O2 C13 C8 37.1(8) . . . . ?
Sn1 O2 C13 C12 -147.8(5) . . . . ?
Sn1 N1 C6 C1 -12.4(6) . . . . ?
Sn1 N1 C6 C5 165.1(5) . . . . ?
Sn1 N1 C7 C8 -13.2(9) . . . . ?
O1 C1 C2 C3 -178.4(6) . . . . ?
O1 C1 C6 N1 -2.3(7) . . . . ?
O1 C1 C6 C5 -179.9(5) . . . . ?
N1 C7 C8 C9 172.5(6) . . . . ?
N1 C7 C8 C13 -12.4(10) . . . . ?
C1 C2 C3 C4 -1.8(10) . . . . ?
C2 C1 C6 N1 178.3(5) . . . . ?
C2 C1 C6 C5 0.7(8) . . . . ?
C2 C3 C4 C5 0.9(11) . . . . ?
C3 C4 C5 C6 0.7(10) . . . . ?
C4 C5 C6 N1 -178.9(6) . . . . ?
C4 C5 C6 C1 -1.6(9) . . . . ?
C6 N1 C7 C8 173.5(5) . . . . ?
C6 C1 C2 C3 1.0(9) . . . . ?
C7 N1 C6 C1 161.5(5) . . . . ?
C7 N1 C6 C5 -21.0(9) . . . . ?
C7 C8 C9 C10 175.6(6) . . . . ?
C7 C8 C13 O2 1.2(9) . . . . ?
C7 C8 C13 C12 -174.1(5) . . . . ?
C8 C9 C10 C11 -0.8(9) . . . . ?
C8 C9 C10 C15 179.9(5) . . . . ?
C9 C8 C13 O2 176.1(6) . . . . ?
C9 C8 C13 C12 0.9(7) . . . . ?
C9 C10 C11 C12 -0.1(8) . . . . ?
C9 C10 C15 C16 169.7(7) . . . . ?
C9 C10 C15 C17 -72.4(8) . . . . ?
C9 C10 C15 C18 52.6(9) . . . . ?
C10 C11 C12 C13 1.5(8) . . . . ?
C10 C11 C12 C14 -178.3(5) . . . . ?
C11 C10 C15 C16 -9.7(8) . . . . ?
C11 C10 C15 C17 108.2(8) . . . . ?
C11 C10 C15 C18 -126.7(7) . . . . ?
C11 C12 C13 O2 -177.1(5) . . . . ?
C11 C12 C13 C8 -1.8(8) . . . . ?
C11 C12 C14 O3 -4.0(9) . . . . ?
C13 C8 C9 C10 0.4(9) . . . . ?
C13 C12 C14 O3 176.2(6) . . . . ?
C14 C12 C13 O2 2.7(8) . . . . ?
C14 C12 C13 C8 178.0(5) . . . . ?
C15 C10 C11 C12 179.2(5) . . . . ?

loop_
_twin_individual_id
_twin_individual_mass_fraction_refined
1 0.92(4)
2 0.08(4)
